data_4502042
loop_
_publ_author_name
'Lipstman, Sophia'
'Goldberg, Israel'

_publ_section_title
;
 Versatile Molecular Recognition Features of Tetra(3-pyridyl)porphyrin in
 Crystal Engineering
;
_journal_issue 10
_journal_name_full 'Crystal Growth &amp; Design'
_journal_page_first 4596
_journal_paper_doi 10.1021/cg1008973
_journal_volume 10
_journal_year 2010
_chemical_formula_moiety 'C40 H24 Cl4 Cu5 N8'
_chemical_formula_sum 'C40 H24 Cl4 Cu5 N8'
_chemical_formula_weight 1076.17
_chemical_name_systematic
; 
 ? 
;
_space_group_IT_number 88
_symmetry_cell_setting tetragonal
_symmetry_space_group_name_Hall '-I 4ad'
_symmetry_space_group_name_H-M 'I 41/a :2'
_atom_sites_solution_hydrogens geom
_atom_sites_solution_primary direct
_atom_sites_solution_secondary difmap
_audit_creation_method SHELXL-97
_cell_angle_alpha 90.00
_cell_angle_beta 90.00
_cell_angle_gamma 90.00
_cell_formula_units_Z 4
_cell_length_a 14.7793(7)
_cell_length_b 14.7793(7)
_cell_length_c 17.2923(6)
_cell_measurement_reflns_used 2321
_cell_measurement_temperature 110(2)
_cell_measurement_theta_max 27.86
_cell_measurement_theta_min 2.76
_cell_volume 3777.1(3)
_computing_cell_refinement Denzo
_computing_data_collection 'Collect, Nonius B.V.'
_computing_data_reduction 'Denzo & Scalepack'
_computing_structure_refinement 'SHELXL-97 (Sheldrick, 1997)'
_computing_structure_solution SIR97
_diffrn_ambient_temperature 110(2)
_diffrn_detector_area_resol_mean 12.8
_diffrn_measured_fraction_theta_full 0.991
_diffrn_measured_fraction_theta_max 0.991
_diffrn_measurement_device_type 'Nonius KappaCCD'
_diffrn_measurement_method '1 deg. \f and \w scans'
_diffrn_radiation_monochromator graphite
_diffrn_radiation_source 'fine-focus sealed tube'
_diffrn_radiation_type MoK\a
_diffrn_radiation_wavelength 0.71073
_diffrn_reflns_av_R_equivalents 0.0680
_diffrn_reflns_av_sigmaI/netI 0.0329
_diffrn_reflns_limit_h_max 19
_diffrn_reflns_limit_h_min 0
_diffrn_reflns_limit_k_max 19
_diffrn_reflns_limit_k_min -19
_diffrn_reflns_limit_l_max 22
_diffrn_reflns_limit_l_min 0
_diffrn_reflns_number 19271
_diffrn_reflns_theta_full 27.86
_diffrn_reflns_theta_max 27.86
_diffrn_reflns_theta_min 2.76
_diffrn_standards_number 0
_exptl_absorpt_coefficient_mu 3.097
_exptl_absorpt_correction_T_max 0.7470
_exptl_absorpt_correction_T_min 0.6537
_exptl_absorpt_correction_type multi-scan
_exptl_absorpt_process_details 'Blessing, 1995'
_exptl_crystal_colour red
_exptl_crystal_density_diffrn 1.892
_exptl_crystal_density_method 'not measured'
_exptl_crystal_description prism
_exptl_crystal_F_000 2132
_exptl_crystal_size_max 0.15
_exptl_crystal_size_mid 0.10
_exptl_crystal_size_min 0.10
_refine_diff_density_max 1.423
_refine_diff_density_min -0.827
_refine_diff_density_rms 0.132
_refine_ls_extinction_method none
_refine_ls_goodness_of_fit_ref 1.159
_refine_ls_hydrogen_treatment constr
_refine_ls_matrix_type full
_refine_ls_number_parameters 129
_refine_ls_number_reflns 2231
_refine_ls_number_restraints 0
_refine_ls_restrained_S_all 1.159
_refine_ls_R_factor_all 0.0803
_refine_ls_R_factor_gt 0.0683
_refine_ls_shift/su_max 0.000
_refine_ls_shift/su_mean 0.000
_refine_ls_structure_factor_coef Fsqd
_refine_ls_weighting_details 'calc w=1/[\s^2^(Fo^2^)+(0.0634P)^2^+1.9505P] where P=(Fo^2^+2Fc^2^)/3'
_refine_ls_weighting_scheme calc
_refine_ls_wR_factor_gt 0.1574
_refine_ls_wR_factor_ref 0.1633
_reflns_number_gt 1956
_reflns_number_total 2231
_reflns_threshold_expression >2sigma(I)
_cod_data_source_file cg1008973_si_001.cif
_cod_data_source_block 4
_cod_original_sg_symbol_H-M 'I 41/a'
_cod_database_code 4502042

loop_
_symmetry_equiv_pos_as_xyz
'x, y, z'
'-x, -y+1/2, z'
'-y+3/4, x+1/4, z+1/4'
'y+1/4, -x+1/4, z+1/4'
'x+1/2, y+1/2, z+1/2'
'-x+1/2, -y+1, z+1/2'
'-y+5/4, x+3/4, z+3/4'
'y+3/4, -x+3/4, z+3/4'
'-x, -y, -z'
'x, y-1/2, -z'
'y-3/4, -x-1/4, -z-1/4'
'-y-1/4, x-1/4, -z-1/4'
'-x+1/2, -y+1/2, -z+1/2'
'x+1/2, y, -z+1/2'
'y-1/4, -x+1/4, -z+1/4'
'-y+1/4, x+1/4, -z+1/4'

loop_
_atom_site_label
_atom_site_type_symbol
_atom_site_fract_x
_atom_site_fract_y
_atom_site_fract_z
_atom_site_U_iso_or_equiv
_atom_site_adp_type
_atom_site_occupancy
_atom_site_symmetry_multiplicity
_atom_site_calc_flag
_atom_site_refinement_flags
Cu1 Cu 0.0000 0.2500 0.1250 0.0178(3) Uani 1 4 d S
Cu2 Cu 0.49353(5) 0.36338(5) -0.08392(4) 0.0350(3) Uani 1 1 d .
Cl Cl 0.64415(10) 0.35687(10) -0.07394(9) 0.0369(4) Uani 1 1 d .
C1 C 0.1359(3) 0.0960(3) 0.1282(3) 0.0221(10) Uani 1 1 d .
C2 C 0.2318(4) 0.0781(4) 0.1306(4) 0.0306(12) Uani 1 1 d .
H2 H 0.2600 0.0205 0.1337 0.037 Uiso 1 1 calc R
C3 C 0.2734(4) 0.1593(4) 0.1276(4) 0.0298(12) Uani 1 1 d .
H3 H 0.3369 0.1694 0.1283 0.036 Uiso 1 1 calc R
C4 C 0.2045(3) 0.2275(4) 0.1232(3) 0.0233(10) Uani 1 1 d .
C5 C 0.2216(3) 0.3194(4) 0.1202(3) 0.0226(10) Uani 1 1 d .
N6 N 0.1197(3) 0.1870(3) 0.1243(2) 0.0212(8) Uani 1 1 d .
C7 C 0.3181(3) 0.3494(3) 0.1119(3) 0.0244(11) Uani 1 1 d .
C8 C 0.3717(4) 0.3726(4) 0.1728(4) 0.0344(13) Uani 1 1 d .
H8 H 0.3489 0.3704 0.2242 0.041 Uiso 1 1 calc R
C9 C 0.4609(4) 0.4000(5) 0.1588(4) 0.0373(14) Uani 1 1 d .
H9 H 0.4992 0.4164 0.2007 0.045 Uiso 1 1 calc R
C10 C 0.4922(4) 0.4029(4) 0.0854(4) 0.0302(12) Uani 1 1 d .
H10 H 0.5524 0.4227 0.0764 0.036 Uiso 1 1 calc R
N11 N 0.4407(3) 0.3787(4) 0.0242(3) 0.0325(11) Uani 1 1 d .
C12 C 0.3553(4) 0.3534(4) 0.0380(4) 0.0327(12) Uani 1 1 d .
H12 H 0.3182 0.3374 -0.0048 0.039 Uiso 1 1 calc R

loop_
_atom_site_aniso_label
_atom_site_aniso_U_11
_atom_site_aniso_U_22
_atom_site_aniso_U_33
_atom_site_aniso_U_23
_atom_site_aniso_U_13
_atom_site_aniso_U_12
Cu1 0.0143(7) 0.015 0.0239(6) 0.000 0.000 0.000
Cu2 0.0273(4) 0.0405(5) 0.0373(4) -0.0022(3) 0.0034(3) -0.0024(3)
Cl 0.0254(7) 0.0364(8) 0.0491(9) -0.0074(6) 0.0027(6) -0.0018(6)
C1 0.018(2) 0.020(2) 0.028(3) 0.000(2) 0.0018(19) 0.0028(18)
C2 0.020(3) 0.027(3) 0.044(3) 0.001(2) 0.003(2) 0.006(2)
C3 0.021(3) 0.022(3) 0.047(3) 0.003(2) 0.006(2) 0.003(2)
C4 0.019(2) 0.024(2) 0.027(2) 0.000(2) 0.0027(19) 0.0000(19)
C5 0.018(2) 0.025(3) 0.025(2) 0.001(2) 0.0013(19) -0.0027(19)
N6 0.021(2) 0.017(2) 0.025(2) 0.0018(16) 0.0002(17) -0.0017(16)
C7 0.017(2) 0.022(2) 0.034(3) -0.001(2) 0.005(2) -0.0002(19)
C8 0.028(3) 0.044(3) 0.031(3) -0.003(3) 0.001(2) -0.003(2)
C9 0.027(3) 0.044(4) 0.040(3) -0.007(3) -0.005(2) -0.003(3)
C10 0.019(3) 0.026(3) 0.046(3) -0.002(2) 0.000(2) -0.002(2)
N11 0.018(2) 0.045(3) 0.034(3) -0.001(2) 0.0020(19) -0.002(2)
C12 0.021(3) 0.044(3) 0.034(3) -0.005(2) 0.000(2) -0.005(2)

loop_
_atom_type_symbol
_atom_type_description
_atom_type_scat_dispersion_real
_atom_type_scat_dispersion_imag
_atom_type_scat_source
C C 0.0033 0.0016 'International Tables Vol C Tables 4.2.6.8 and 6.1.1.4'
H H 0.0000 0.0000 'International Tables Vol C Tables 4.2.6.8 and 6.1.1.4'
N N 0.0061 0.0033 'International Tables Vol C Tables 4.2.6.8 and 6.1.1.4'
Cu Cu 0.3201 1.2651 'International Tables Vol C Tables 4.2.6.8 and 6.1.1.4'
Cl Cl 0.1484 0.1585 'International Tables Vol C Tables 4.2.6.8 and 6.1.1.4'

loop_
_geom_angle_atom_site_label_1
_geom_angle_atom_site_label_2
_geom_angle_atom_site_label_3
_geom_angle
_geom_angle_site_symmetry_1
_geom_angle_site_symmetry_3
N6 Cu1 N6 90.003(2) 16 2
N6 Cu1 N6 90.001(2) 16 .
N6 Cu1 N6 179.3(2) 2 .
N6 Cu1 N6 179.3(2) 16 15
N6 Cu1 N6 90.002(2) 2 15
N6 Cu1 N6 90.002(2) . 15
N11 Cu2 Cl 112.25(14) . 12_655
N11 Cu2 Cl 108.40(14) . .
Cl Cu2 Cl 136.77(4) 12_655 .
N11 Cu2 Cu2 108.84(14) . 12_655
Cl Cu2 Cu2 51.83(5) 12_655 12_655
Cl Cu2 Cu2 125.52(5) . 12_655
N11 Cu2 Cu2 141.22(15) . 11_665
Cl Cu2 Cu2 100.14(6) 12_655 11_665
Cl Cu2 Cu2 51.48(5) . 11_665
Cu2 Cu2 Cu2 74.71(3) 12_655 11_665
Cu2 Cl Cu2 76.69(6) 11_665 .
N6 C1 C5 125.4(4) . 15
N6 C1 C2 110.7(4) . .
C5 C1 C2 123.9(5) 15 .
C3 C2 C1 106.5(5) . .
C3 C2 H2 126.8 . .
C1 C2 H2 126.8 . .
C2 C3 C4 107.6(5) . .
C2 C3 H3 126.2 . .
C4 C3 H3 126.2 . .
C5 C4 N6 126.0(5) . .
C5 C4 C3 124.3(5) . .
N6 C4 C3 109.7(4) . .
C4 C5 C1 124.0(5) . 16
C4 C5 C7 117.8(5) . .
C1 C5 C7 118.2(4) 16 .
C1 N6 C4 105.4(4) . .
C1 N6 Cu1 127.8(3) . .
C4 N6 Cu1 126.8(3) . .
C8 C7 C12 117.9(5) . .
C8 C7 C5 123.6(5) . .
C12 C7 C5 118.4(5) . .
C7 C8 C9 119.2(6) . .
C7 C8 H8 120.4 . .
C9 C8 H8 120.4 . .
C10 C9 C8 119.6(6) . .
C10 C9 H9 120.2 . .
C8 C9 H9 120.2 . .
N11 C10 C9 122.3(5) . .
N11 C10 H10 118.9 . .
C9 C10 H10 118.9 . .
C12 N11 C10 117.8(5) . .
C12 N11 Cu2 119.6(4) . .
C10 N11 Cu2 122.1(4) . .
N11 C12 C7 123.2(5) . .
N11 C12 H12 118.4 . .
C7 C12 H12 118.4 . .

loop_
_geom_bond_atom_site_label_1
_geom_bond_atom_site_label_2
_geom_bond_distance
_geom_bond_site_symmetry_2
Cu1 N6 1.999(4) 16
Cu1 N6 1.999(4) 2
Cu1 N6 1.999(4) .
Cu1 N6 1.999(4) 15
Cu2 N11 2.039(5) .
Cu2 Cl 2.2243(17) 12_655
Cu2 Cl 2.2349(16) .
Cu2 Cu2 2.7663(12) 12_655
Cu2 Cu2 2.7663(12) 11_665
Cl Cu2 2.2242(17) 11_665
C1 N6 1.368(6) .
C1 C5 1.402(7) 15
C1 C2 1.441(7) .
C2 C3 1.349(8) .
C2 H2 0.9500 .
C3 C4 1.434(7) .
C3 H3 0.9500 .
C4 C5 1.383(7) .
C4 N6 1.389(6) .
C5 C1 1.402(7) 16
C5 C7 1.500(7) .
C7 C8 1.362(8) .
C7 C12 1.394(8) .
C8 C9 1.400(8) .
C8 H8 0.9500 .
C9 C10 1.352(9) .
C9 H9 0.9500 .
C10 N11 1.352(7) .
C10 H10 0.9500 .
N11 C12 1.337(7) .
C12 H12 0.9500 .
